data_2208084
loop_
_publ_author_name
'H\"orger, Rolf'
'Marsch, Michael'
'Geyer, Armin'
'Harms, Klaus'

_publ_section_title
;(1a<i>S</i>,1b<i>S</i>,4a<i>R</i>,4b<i>R</i>,7a<i>S</i>,10<i>R</i>)-Methyl
 1a,1b,4a,4b,7a,8,10,11-octahydro-8-oxo-bis(2-methyl-1,3-oxazino)[6,5,4-<i>cd</i>][4,5,6-<i>de</i>]thiazolo[3,2-<i>a</i>]azepine-10-carboxylate
;
_journal_coeditor_code HK6070
_journal_issue 2
_journal_name_full 'Acta Crystallographica Section E'
_journal_page_first o846
_journal_page_last o847
_journal_paper_doi 10.1107/S1600536806002534
_journal_volume 62
_journal_year 2006
_chemical_formula_iupac 'C14 H17 N3 O5 S'
_chemical_formula_moiety 'C14 H17 N3 O5 S'
_chemical_formula_sum 'C14 H17 N3 O5 S'
_chemical_formula_weight 339.37
_chemical_name_systematic
;
(1aS,1bS,4aR,4bR,7aS,10R)-Methyl 1a,1b,4a,4b,7a,10,11-octahydro-8-oxo-bis(2-
methyl-1,3-oxazino)[6,5,4-cd][4,5,6-de]thiazolo[3,2-a]azepine-3-carboxylate
;
_space_group_IT_number 19
_symmetry_cell_setting orthorhombic
_symmetry_space_group_name_Hall 'P 2ac 2ab'
_symmetry_space_group_name_H-M 'P 21 21 21'
_audit_creation_method 'WinGX routine CIF_UPDATE'
_cell_angle_alpha 90
_cell_angle_beta 90
_cell_angle_gamma 90
_cell_formula_units_Z 4
_cell_length_a 6.3486(5)
_cell_length_b 8.9324(5)
_cell_length_c 26.1484(19)
_cell_measurement_reflns_used 13957
_cell_measurement_temperature 193(2)
_cell_measurement_theta_max 26
_cell_measurement_theta_min 1.5
_cell_volume 1482.83(18)
_computing_cell_refinement X-AREA
_computing_data_collection 'X-AREA (Stoe & Cie, 2005)'
_computing_data_reduction X-AREA
_computing_molecular_graphics 'DIAMOND (Brandenburg, 2004)'
_computing_publication_material 'WinGX publication routines (Farrugia, 1999)'
_computing_structure_refinement 'SHELXL97 (Sheldrick, 1997)'
_computing_structure_solution 'SIR92 (Altomare <i>et al.</i>,  1993)'
_diffrn_measured_fraction_theta_full 0.995
_diffrn_measured_fraction_theta_max 0.995
_diffrn_measurement_device_type 'Stoe IPDS-2'
_diffrn_measurement_method \w
_diffrn_radiation_type MoK\a
_diffrn_radiation_wavelength 0.71073
_diffrn_reflns_av_R_equivalents 0.0292
_diffrn_reflns_limit_h_max 7
_diffrn_reflns_limit_h_min -7
_diffrn_reflns_limit_k_max 11
_diffrn_reflns_limit_k_min -10
_diffrn_reflns_limit_l_max 32
_diffrn_reflns_limit_l_min -32
_diffrn_reflns_number 14439
_diffrn_reflns_theta_full 26.2
_diffrn_reflns_theta_max 26.2
_diffrn_reflns_theta_min 1.56
_diffrn_standards_decay_% 0
_diffrn_standards_number 0
_exptl_absorpt_coefficient_mu 0.249
_exptl_absorpt_correction_type none
_exptl_crystal_colour colorless
_exptl_crystal_density_diffrn 1.52
_exptl_crystal_density_method 'not measured'
_exptl_crystal_description prism
_exptl_crystal_F_000 712
_exptl_crystal_size_max 0.39
_exptl_crystal_size_mid 0.18
_exptl_crystal_size_min 0.12
_refine_diff_density_max 0.145
_refine_diff_density_min -0.149
_refine_ls_abs_structure_details 'Flack, (1983), 1219 Friedel Pairs'
_refine_ls_abs_structure_Flack 0.03(6)
_refine_ls_extinction_coef 0.0075(11)
_refine_ls_extinction_expression Fc^*^=kFc[1+0.001xFc^2^\l^3^/sin(2\q)]^-1/4^
_refine_ls_extinction_method SHELXL97
_refine_ls_goodness_of_fit_ref 1.032
_refine_ls_hydrogen_treatment refall
_refine_ls_matrix_type full
_refine_ls_number_parameters 277
_refine_ls_number_reflns 2965
_refine_ls_number_restraints 0
_refine_ls_restrained_S_all 1.032
_refine_ls_R_factor_gt 0.0219
_refine_ls_shift/su_max 0.001
_refine_ls_structure_factor_coef Fsqd
_refine_ls_weighting_details 'calc w=1/[\s^2^(Fo^2^)+(0.0325P)^2^+0.0185P] where P=(Fo^2^+2Fc^2^)/3'
_refine_ls_weighting_scheme calc
_refine_ls_wR_factor_ref 0.0517
_reflns_number_gt 2697
_reflns_number_total 2965
_reflns_threshold_expression I>2\s(I)
_cod_data_source_file hk6070.cif
_cod_data_source_block I
_cod_depositor_comments
;
The following automatic conversions were performed:
'_symmetry_cell_setting' value 'Orthorhombic' changed to 'orthorhombic'
according to '/home/saulius/struct/CIF-dictionaries/cif_core.dic'
dictionary named 'cif_core.dic' version 2.4.1 from 2010-06-29.

Automatic conversion script
Id: cif_fix_enum 1527 2010-12-29 10:47:43Z saulius 

The following automatic conversions were performed:

'_symmetry_cell_setting' value 'Orthorhombic' changed to
'orthorhombic' according to
/home/saulius/struct/CIF-dictionaries/cif_core.dic dictionary named
'cif_core.dic' version 2.4.1 from 2010-06-29.

Automatic conversion script
Id: cif_fix_values 1715 2011-07-08 13:25:40Z adriana 
;
_cod_database_code 2208084
_cod_database_fobs_code 2208084

loop_
_symmetry_equiv_pos_as_xyz
'x, y, z'
'-x+1/2, -y, z+1/2'
'-x, y+1/2, -z+1/2'
'x+1/2, -y+1/2, -z'

loop_
_atom_site_label
_atom_site_fract_x
_atom_site_fract_y
_atom_site_fract_z
_atom_site_U_iso_or_equiv
_atom_site_adp_type
_atom_site_calc_flag
_atom_site_occupancy
_atom_site_type_symbol
C1A 0.4889(2) 0.43624(15) 0.13921(5) 0.0245(3) Uani d 1 C
C1B 0.4599(2) 0.54497(16) 0.18415(5) 0.0265(3) Uani d 1 C
C3 0.7859(2) 0.54570(15) 0.23061(5) 0.0281(3) Uani d 1 C
C4A 0.7495(2) 0.72264(14) 0.16491(5) 0.0272(3) Uani d 1 C
C4B 0.5144(2) 0.70885(15) 0.17388(5) 0.0285(3) Uani d 1 C
C6 0.4622(2) 0.76047(17) 0.08775(5) 0.0301(3) Uani d 1 C
C7A 0.8075(2) 0.66406(15) 0.11169(5) 0.0257(3) Uani d 1 C
C8 0.8609(2) 0.49754(15) 0.11235(5) 0.0253(3) Uani d 1 C
C10 0.7732(2) 0.24293(17) 0.13470(5) 0.0265(3) Uani d 1 C
C11 0.6125(2) 0.17385(16) 0.17083(6) 0.0307(3) Uani d 1 C
C12 0.9010(3) 0.46565(19) 0.27187(6) 0.0354(3) Uani d 1 C
C13 0.3470(3) 0.8159(2) 0.04195(7) 0.0432(4) Uani d 1 C
C14 0.7890(2) 0.15315(16) 0.08549(6) 0.0337(3) Uani d 1 C
C15 0.7753(4) 0.1542(3) -0.00438(8) 0.0560(5) Uani d 1 C
N4 0.8737(2) 0.64603(12) 0.20380(4) 0.0287(3) Uani d 1 N
N5 0.38804(19) 0.77166(13) 0.13264(4) 0.0316(3) Uani d 1 N
N9 0.71188(17) 0.39911(12) 0.12815(4) 0.0243(2) Uani d 1 N
O2 0.58207(14) 0.49415(10) 0.22740(3) 0.0282(2) Uani d 1 O
O7 0.64687(16) 0.69357(11) 0.07369(4) 0.0302(2) Uani d 1 O
O8 1.03879(15) 0.45673(12) 0.10183(4) 0.0310(2) Uani d 1 O
O10 0.8293(3) 0.02206(13) 0.08541(5) 0.0593(4) Uani d 1 O
O11 0.75765(17) 0.23427(12) 0.04368(4) 0.0391(3) Uani d 1 O
S1 0.36550(5) 0.25550(4) 0.151072(14) 0.03186(10) Uani d 1 S
H1A 0.420(2) 0.4800(15) 0.1091(5) 0.018(3) Uiso d 1 H
H1B 0.311(3) 0.5357(17) 0.1941(6) 0.026(4) Uiso d 1 H
H4A 0.791(3) 0.8279(18) 0.1659(6) 0.034(4) Uiso d 1 H
H4B 0.482(2) 0.7665(17) 0.2045(6) 0.024(3) Uiso d 1 H
H7A 0.930(2) 0.7123(16) 0.1003(5) 0.024(4) Uiso d 1 H
H10 0.907(2) 0.2383(17) 0.1490(6) 0.026(4) Uiso d 1 H
H11A 0.603(3) 0.0631(19) 0.1669(6) 0.037(4) Uiso d 1 H
H11B 0.643(2) 0.1975(16) 0.2067(6) 0.024(3) Uiso d 1 H
H12A 0.918(3) 0.359(3) 0.2633(8) 0.057(6) Uiso d 1 H
H12B 0.816(3) 0.466(2) 0.3039(8) 0.059(6) Uiso d 1 H
H12C 1.035(3) 0.519(2) 0.2782(7) 0.053(5) Uiso d 1 H
H13A 0.320(4) 0.739(3) 0.0208(9) 0.076(7) Uiso d 1 H
H13B 0.421(4) 0.886(3) 0.0236(9) 0.073(7) Uiso d 1 H
H13C 0.219(4) 0.864(2) 0.0517(8) 0.062(6) Uiso d 1 H
H15A 0.664(4) 0.084(3) -0.0076(8) 0.071(7) Uiso d 1 H
H15B 0.913(4) 0.095(3) -0.0049(9) 0.076(8) Uiso d 1 H
H15C 0.775(4) 0.234(3) -0.0329(9) 0.075(7) Uiso d 1 H

loop_
_atom_site_aniso_label
_atom_site_aniso_U_11
_atom_site_aniso_U_22
_atom_site_aniso_U_33
_atom_site_aniso_U_12
_atom_site_aniso_U_13
_atom_site_aniso_U_23
C1A 0.0173(6) 0.0272(7) 0.0289(7) 0.0013(5) 0.0006(5) 0.0015(5)
C1B 0.0244(7) 0.0314(7) 0.0237(7) 0.0047(6) 0.0002(5) 0.0018(6)
C3 0.0313(7) 0.0255(7) 0.0275(7) 0.0016(6) -0.0015(6) -0.0038(6)
C4A 0.0325(8) 0.0215(7) 0.0277(7) 0.0004(6) -0.0033(5) -0.0001(5)
C4B 0.0314(7) 0.0296(8) 0.0245(7) 0.0061(6) 0.0022(6) -0.0009(6)
C6 0.0293(7) 0.0279(7) 0.0331(7) 0.0008(6) -0.0021(6) 0.0048(6)
C7A 0.0229(7) 0.0262(7) 0.0279(7) -0.0021(5) 0.0002(6) 0.0037(5)
C8 0.0235(6) 0.0290(6) 0.0233(6) -0.0004(6) -0.0016(6) -0.0016(5)
C10 0.0226(6) 0.0251(6) 0.0317(7) 0.0023(6) -0.0012(5) 0.0009(6)
C11 0.0300(8) 0.0286(7) 0.0334(8) 0.0004(6) 0.0021(6) 0.0041(6)
C12 0.0389(9) 0.0348(8) 0.0326(8) 0.0002(7) -0.0079(7) 0.0032(6)
C13 0.0390(9) 0.0525(10) 0.0381(9) 0.0036(9) -0.0059(8) 0.0132(8)
C14 0.0325(7) 0.0303(8) 0.0382(8) -0.0032(6) 0.0056(6) -0.0027(6)
C15 0.0708(14) 0.0625(13) 0.0345(10) -0.0158(13) 0.0030(9) -0.0169(9)
N4 0.0320(6) 0.0261(6) 0.0280(6) -0.0006(5) -0.0045(5) -0.0007(4)
N5 0.0313(6) 0.0315(6) 0.0320(6) 0.0049(5) 0.0004(5) 0.0053(5)
N9 0.0199(5) 0.0241(5) 0.0291(6) 0.0003(4) 0.0026(5) -0.0003(5)
O2 0.0295(5) 0.0304(5) 0.0248(5) 0.0013(4) -0.0004(4) 0.0041(4)
O7 0.0303(5) 0.0344(5) 0.0259(5) 0.0031(4) -0.0010(4) 0.0030(4)
O8 0.0215(5) 0.0334(5) 0.0383(6) 0.0016(4) 0.0046(4) -0.0009(4)
O10 0.0916(11) 0.0272(6) 0.0591(8) 0.0075(6) 0.0183(8) -0.0056(5)
O11 0.0475(6) 0.0406(6) 0.0291(5) -0.0023(6) -0.0022(4) -0.0062(5)
S1 0.02373(15) 0.02887(16) 0.04296(19) -0.00326(16) 0.00116(15) 0.00499(15)

loop_
_atom_type_symbol
_atom_type_description
_atom_type_scat_dispersion_real
_atom_type_scat_dispersion_imag
_atom_type_scat_source
C C 0.0033 0.0016 'International Tables Vol C Tables 4.2.6.8 and 6.1.1.4'
H H 0.0000 0.0000 'International Tables Vol C Tables 4.2.6.8 and 6.1.1.4'
N N 0.0061 0.0033 'International Tables Vol C Tables 4.2.6.8 and 6.1.1.4'
O O 0.0106 0.0060 'International Tables Vol C Tables 4.2.6.8 and 6.1.1.4'
S S 0.1246 0.1234 'International Tables Vol C Tables 4.2.6.8 and 6.1.1.4'

loop_
_geom_angle_atom_site_label_1
_geom_angle_atom_site_label_2
_geom_angle_atom_site_label_3
_geom_angle
_geom_angle_publ_flag
N9 C1A C1B 113.90(11) y
N9 C1A S1 104.22(9) y
C1B C1A S1 112.26(9) y
N9 C1A H1A 111.1(8) ?
C1B C1A H1A 107.9(8) ?
S1 C1A H1A 107.3(8) ?
O2 C1B C4B 108.50(11) y
O2 C1B C1A 109.64(11) y
C4B C1B C1A 116.38(11) y
O2 C1B H1B 106.4(9) ?
C4B C1B H1B 110.1(9) ?
C1A C1B H1B 105.3(9) ?
N4 C3 O2 128.07(13) y
N4 C3 C12 121.69(14) ?
O2 C3 C12 110.24(12) ?
N4 C4A C4B 112.75(12) y
N4 C4A C7A 110.08(11) y
C4B C4A C7A 110.47(11) y
N4 C4A H4A 106.8(10) ?
C4B C4A H4A 109.7(10) ?
C7A C4A H4A 106.8(10) ?
N5 C4B C4A 113.36(11) y
N5 C4B C1B 112.00(12) y
C4A C4B C1B 109.13(12) y
N5 C4B H4B 106.9(8) ?
C4A C4B H4B 106.9(8) ?
C1B C4B H4B 108.3(9) ?
N5 C6 O7 127.00(12) y
N5 C6 C13 122.43(14) ?
O7 C6 C13 110.51(13) ?
O7 C7A C8 109.99(11) y
O7 C7A C4A 113.07(11) y
C8 C7A C4A 112.09(11) y
O7 C7A H7A 106.4(9) ?
C8 C7A H7A 105.5(9) ?
C4A C7A H7A 109.3(9) ?
O8 C8 N9 121.44(12) ?
O8 C8 C7A 119.68(13) ?
N9 C8 C7A 118.72(12) y
N9 C10 C14 115.02(11) ?
N9 C10 C11 106.36(11) ?
C14 C10 C11 110.85(12) ?
N9 C10 H10 109.5(9) ?
C14 C10 H10 105.0(9) ?
C11 C10 H10 110.2(9) ?
C10 C11 S1 103.95(9) ?
C10 C11 H11A 112.2(10) ?
S1 C11 H11A 108.7(10) ?
C10 C11 H11B 111.9(9) ?
S1 C11 H11B 111.1(9) ?
H11A C11 H11B 108.9(12) ?
C3 C12 H12A 110.9(12) ?
C3 C12 H12B 110.1(12) ?
H12A C12 H12B 104.6(16) ?
C3 C12 H12C 108.1(11) ?
H12A C12 H12C 114.1(16) ?
H12B C12 H12C 109.0(17) ?
C6 C13 H13A 109.6(15) ?
C6 C13 H13B 113.5(15) ?
H13A C13 H13B 107(2) ?
C6 C13 H13C 110.7(13) ?
H13A C13 H13C 110(2) ?
H13B C13 H13C 105.3(19) ?
O10 C14 O11 124.35(15) ?
O10 C14 C10 122.08(15) ?
O11 C14 C10 113.56(12) ?
O11 C15 H15A 110.3(14) ?
O11 C15 H15B 109.3(13) ?
H15A C15 H15B 107(2) ?
O11 C15 H15C 106.5(13) ?
H15A C15 H15C 113.2(18) ?
H15B C15 H15C 110.4(19) ?
C3 N4 C4A 118.68(13) ?
C6 N5 C4B 116.77(12) ?
C8 N9 C10 118.01(11) ?
C8 N9 C1A 125.49(11) ?
C10 N9 C1A 116.50(10) ?
C3 O2 C1B 116.59(10) ?
C6 O7 C7A 119.95(10) ?
C14 O11 C15 115.67(14) ?
C11 S1 C1A 91.91(6) ?

loop_
_geom_bond_atom_site_label_1
_geom_bond_atom_site_label_2
_geom_bond_distance
_geom_bond_publ_flag
C1A N9 1.4825(17) y
C1A C1B 1.5357(19) y
C1A S1 1.8211(14) y
C1A H1A 0.982(14) ?
C1B O2 1.4443(16) y
C1B C4B 1.528(2) y
C1B H1B 0.986(16) ?
C3 N4 1.2672(18) y
C3 O2 1.3759(17) y
C3 C12 1.486(2) ?
C4A N4 1.4575(18) y
C4A C4B 1.516(2) y
C4A C7A 1.5318(19) y
C4A H4A 0.976(16) ?
C4B N5 1.4563(18) y
C4B H4B 0.973(15) ?
C6 N5 1.2686(18) y
C6 O7 1.3665(17) y
C6 C13 1.488(2) ?
C7A O7 1.4480(17) y
C7A C8 1.5256(19) y
C7A H7A 0.937(15) ?
C8 O8 1.2182(17) ?
C8 N9 1.3560(18) y
C10 N9 1.4585(19) ?
C10 C14 1.519(2) ?
C10 C11 1.521(2) y
C10 H10 0.926(15) ?
C11 S1 1.8050(16) y
C11 H11A 0.996(16) ?
C11 H11B 0.981(15) ?
C12 H12A 0.99(2) ?
C12 H12B 1.00(2) ?
C12 H12C 0.99(2) ?
C13 H13A 0.89(3) ?
C13 H13B 0.92(3) ?
C13 H13C 0.95(2) ?
C14 O10 1.1985(19) ?
C14 O11 1.3265(19) ?
C15 O11 1.450(2) ?
C15 H15A 0.95(3) ?
C15 H15B 1.02(3) ?
C15 H15C 1.03(2) ?

loop_
_geom_torsion_atom_site_label_1
_geom_torsion_atom_site_label_2
_geom_torsion_atom_site_label_3
_geom_torsion_atom_site_label_4
_geom_torsion
_geom_torsion_publ_flag
N9 C1A C1B O2 -48.87(16) y
S1 C1A C1B O2 69.28(12) y
N9 C1A C1B C4B 74.71(15) y
S1 C1A C1B C4B -167.14(10) y
N4 C4A C4B N5 -174.12(11) y
C7A C4A C4B N5 -50.49(16) y
N4 C4A C4B C1B -48.54(15) y
C7A C4A C4B C1B 75.09(14) y
O2 C1B C4B N5 -176.49(10) y
C1A C1B C4B N5 59.34(16) y
O2 C1B C4B C4A 57.16(14) y
C1A C1B C4B C4A -67.01(15) y
N4 C4A C7A O7 159.77(11) y
C4B C4A C7A O7 34.60(15) y
N4 C4A C7A C8 34.75(15) ?
C4B C4A C7A C8 -90.42(14) ?
O7 C7A C8 O8 117.99(13) ?
C4A C7A C8 O8 -115.31(14) ?
O7 C7A C8 N9 -66.49(15) ?
C4A C7A C8 N9 60.21(16) ?
N9 C10 C11 S1 39.35(12) ?
C14 C10 C11 S1 -86.35(12) ?
N9 C10 C14 O10 -176.84(15) ?
C11 C10 C14 O10 -56.1(2) ?
N9 C10 C14 O11 4.24(18) ?
C11 C10 C14 O11 124.93(14) ?
O2 C3 N4 C4A 1.6(2) ?
C12 C3 N4 C4A -178.38(13) ?
C4B C4A N4 C3 19.64(17) ?
C7A C4A N4 C3 -104.21(14) ?
O7 C6 N5 C4B 1.1(2) ?
C13 C6 N5 C4B 178.24(15) ?
C4A C4B N5 C6 33.86(18) ?
C1B C4B N5 C6 -90.17(15) ?
O8 C8 N9 C10 2.99(19) ?
C7A C8 N9 C10 -172.45(12) ?
O8 C8 N9 C1A -176.62(12) ?
C7A C8 N9 C1A 7.94(19) ?
C14 C10 N9 C8 -78.45(15) ?
C11 C10 N9 C8 158.43(12) ?
C14 C10 N9 C1A 101.19(14) ?
C11 C10 N9 C1A -21.93(15) ?
C1B C1A N9 C8 -63.79(17) ?
S1 C1A N9 C8 173.54(10) ?
C1B C1A N9 C10 116.60(13) ?
S1 C1A N9 C10 -6.07(13) ?
N4 C3 O2 C1B 9.05(19) ?
C12 C3 O2 C1B -170.96(12) ?
C4B C1B O2 C3 -38.40(14) ?
C1A C1B O2 C3 89.69(13) ?
N5 C6 O7 C7A -17.6(2) ?
C13 C6 O7 C7A 165.04(13) ?
C8 C7A O7 C6 122.99(13) ?
C4A C7A O7 C6 -3.16(17) ?
O10 C14 O11 C15 -0.1(2) ?
C10 C14 O11 C15 178.80(15) ?
C10 C11 S1 C1A -38.23(10) ?
N9 C1A S1 C11 25.78(9) ?
C1B C1A S1 C11 -97.95(10) ?

loop_
_cod_related_entry_id
_cod_related_entry_database
_cod_related_entry_code
1 ChemSpider 21179768
